data_7128151
loop_
_publ_author_name
'Pr\"ohm, Patrick'
'Schwarze, Nico'
'M\"uller, Carsten'
'Steinhauer, Simon'
'Beckers, Helmut'
'Rupf, Susanne M.'
'Riedel, Sebastian'

_publ_section_title
;
 Non-classical polyinterhalides of chlorine monofluoride: experimental and
 theoretical characterization of [F(ClF)<sub>3</sub>]<sup/>.
;
_journal_issue 39
_journal_name_full 'Chemical communications (Cambridge, England)'
_journal_page_first 4843
_journal_page_last 4846
_journal_paper_doi 10.1039/d1cc01088c
_journal_volume 57
_journal_year 2021
_chemical_formula_moiety '3(Cl F), F, C4 H12 N'
_chemical_formula_sum 'C4 H12 Cl3 F4 N'
_chemical_formula_weight 256.50
_space_group_crystal_system orthorhombic
_space_group_IT_number 33
_space_group_name_Hall 'P 2c -2n'
_space_group_name_H-M_alt 'P n a 21'
_atom_sites_solution_hydrogens geom
_audit_creation_date 2021-03-18
_audit_creation_method
;
Olex2 1.3
(compiled Nov 21 2019 18:26:39 for OlexSys, GUI svn.r6003)
;
_audit_update_record
;
2021-03-22 deposited with the CCDC.	2021-03-31 downloaded from the CCDC.
;
_cell_angle_alpha 90
_cell_angle_beta 90
_cell_angle_gamma 90
_cell_formula_units_Z 4
_cell_length_a 11.8381(2)
_cell_length_b 10.0385(2)
_cell_length_c 9.3211(2)
_cell_measurement_reflns_used 9930
_cell_measurement_temperature 100.0
_cell_measurement_theta_max 71.919
_cell_measurement_theta_min 4.404
_cell_volume 1107.69(4)
_computing_cell_refinement 'SAINT V8.40B (?, 2016)'
_computing_data_reduction 'SAINT V8.40B (?, 2016)'
_computing_molecular_graphics 'Olex2 1.3 (Dolomanov et al., 2009)'
_computing_publication_material 'Olex2 1.3 (Dolomanov et al., 2009)'
_computing_structure_refinement 'XL  (Sheldrick, 2008)'
_computing_structure_solution 'SHELXT 2018/2 (Sheldrick, 2018)'
_diffrn_ambient_temperature 100.0
_diffrn_measured_fraction_theta_full 1.000
_diffrn_measured_fraction_theta_max 0.997
_diffrn_measurement_device_type 'Bruker APEX-II CCD'
_diffrn_measurement_method '\w scans'
_diffrn_radiation_type CuK\a
_diffrn_radiation_wavelength 1.54178
_diffrn_reflns_av_R_equivalents 0.0491
_diffrn_reflns_av_unetI/netI 0.0251
_diffrn_reflns_Laue_measured_fraction_full 1.000
_diffrn_reflns_Laue_measured_fraction_max 0.997
_diffrn_reflns_limit_h_max 14
_diffrn_reflns_limit_h_min -14
_diffrn_reflns_limit_k_max 12
_diffrn_reflns_limit_k_min -12
_diffrn_reflns_limit_l_max 11
_diffrn_reflns_limit_l_min -11
_diffrn_reflns_number 17449
_diffrn_reflns_point_group_measured_fraction_full 1.000
_diffrn_reflns_point_group_measured_fraction_max 0.993
_diffrn_reflns_theta_full 67.679
_diffrn_reflns_theta_max 72.239
_diffrn_reflns_theta_min 5.779
_diffrn_standards_number 0
_exptl_absorpt_coefficient_mu 7.675
_exptl_absorpt_correction_T_max 0.2261
_exptl_absorpt_correction_T_min 0.0832
_exptl_absorpt_correction_type multi-scan
_exptl_absorpt_process_details
'SADABS-2016/2 (Bruker,2016/2) was used for absorption correction. wR2(int) was 0.1304 before and 0.0697 after correction. The Ratio of minimum to maximum transmission is 0.3680. The \l/2 correction factor is Not present.'
_exptl_crystal_colour colourless
_exptl_crystal_colour_primary colourless
_exptl_crystal_density_diffrn 1.538
_exptl_crystal_description block
_exptl_crystal_F_000 520
_exptl_crystal_size_max 0.547
_exptl_crystal_size_mid 0.334
_exptl_crystal_size_min 0.296
_refine_diff_density_max 0.171
_refine_diff_density_min -0.153
_refine_diff_density_rms 0.038
_refine_ls_abs_structure_details
;
 Refined as an inversion twin.
;
_refine_ls_abs_structure_Flack 0.495(15)
_refine_ls_extinction_method none
_refine_ls_goodness_of_fit_ref 1.069
_refine_ls_hydrogen_treatment constr
_refine_ls_matrix_type full
_refine_ls_number_parameters 114
_refine_ls_number_reflns 2178
_refine_ls_number_restraints 1
_refine_ls_restrained_S_all 1.069
_refine_ls_R_factor_all 0.0204
_refine_ls_R_factor_gt 0.0199
_refine_ls_shift/su_max 0.001
_refine_ls_shift/su_mean 0.000
_refine_ls_structure_factor_coef Fsqd
_refine_ls_weighting_details 'w=1/[\s^2^(Fo^2^)+(0.0296P)^2^+0.1596P] where P=(Fo^2^+2Fc^2^)/3'
_refine_ls_weighting_scheme calc
_refine_ls_wR_factor_gt 0.0517
_refine_ls_wR_factor_ref 0.0523
_reflns_Friedel_coverage 0.870
_reflns_Friedel_fraction_full 0.999
_reflns_Friedel_fraction_max 0.988
_reflns_number_gt 2147
_reflns_number_total 2178
_reflns_threshold_expression 'I > 2\s(I)'
_cod_data_source_file d1cc01088c2.cif
_cod_data_source_block pp278_multabs_a
_cod_depositor_comments 'Adding full bibliography for 7128150--7128151.cif.'
_cod_database_code 7128151
_shelx_shelxl_version_number 2018/3
_shelx_space_group_comment
;
The symmetry employed for this shelxl refinement is uniquely defined
by the following loop, which should always be used as a source of
symmetry information in preference to the above space-group names.
They are only intended as comments.
;
_shelx_estimated_absorpt_t_max 0.210
_shelx_estimated_absorpt_t_min 0.102
_olex2_refinement_description
;
1. Twinned data refinement
 Scales: 0.505(15)
 0.495(15)
2. Fixed Uiso
 At 1.5 times of:
  All C(H,H,H) groups
3.a Idealised Me refined as rotating group:
 C1(H1A,H1B,H1C), C2(H2A,H2B,H2C), C4(H4A,H4B,H4C), C3(H3A,H3B,H3C)
;
_olex2_submission_special_instructions 'No special instructions were received'

loop_
_space_group_symop_operation_xyz
'x, y, z'
'-x, -y, z+1/2'
'x+1/2, -y+1/2, z'
'-x+1/2, y+1/2, z+1/2'

loop_
_atom_site_label
_atom_site_type_symbol
_atom_site_fract_x
_atom_site_fract_y
_atom_site_fract_z
_atom_site_U_iso_or_equiv
_atom_site_adp_type
_atom_site_occupancy
_atom_site_site_symmetry_order
_atom_site_calc_flag
_atom_site_refinement_flags_posn
_atom_site_refinement_flags_adp
_atom_site_refinement_flags_occupancy
_atom_site_disorder_assembly
_atom_site_disorder_group
Cl1 Cl 0.53395(4) 1.28886(5) 0.67470(6) 0.02797(14) Uani 1 1 d . . . . .
Cl2 Cl 0.50912(5) 1.31870(5) 0.30140(6) 0.02852(14) Uani 1 1 d . . . . .
Cl3 Cl 0.76250(4) 1.39925(6) 0.46344(7) 0.02910(14) Uani 1 1 d . . . . .
F1 F 0.62145(11) 1.25789(14) 0.47675(16) 0.0326(3) Uani 1 1 d . . . . .
F2 F 0.46607(14) 1.31508(18) 0.83281(19) 0.0426(4) Uani 1 1 d . . . . .
F3 F 0.42541(15) 1.36816(16) 0.16578(19) 0.0439(4) Uani 1 1 d . . . . .
F4 F 0.87126(13) 1.50640(17) 0.4519(2) 0.0495(4) Uani 1 1 d . . . . .
N1 N 0.72533(15) 0.92890(19) 0.4955(2) 0.0248(4) Uani 1 1 d . . . . .
C1 C 0.7701(2) 0.7893(2) 0.5052(3) 0.0315(5) Uani 1 1 d . . . . .
H1A H 0.779798 0.764787 0.606214 0.047 Uiso 1 1 calc R U . . .
H1B H 0.843178 0.784113 0.455999 0.047 Uiso 1 1 calc R U . . .
H1C H 0.716717 0.727876 0.459659 0.047 Uiso 1 1 calc R U . . .
C2 C 0.6138(2) 0.9372(3) 0.5706(3) 0.0300(5) Uani 1 1 d . . . . .
H2A H 0.560817 0.874262 0.526695 0.045 Uiso 1 1 calc R U . . .
H2B H 0.583849 1.027852 0.562202 0.045 Uiso 1 1 calc R U . . .
H2C H 0.623757 0.914868 0.672211 0.045 Uiso 1 1 calc R U . . .
C4 C 0.8072(2) 1.0226(3) 0.5652(3) 0.0339(6) Uani 1 1 d . . . . .
H4A H 0.812993 1.001671 0.667607 0.051 Uiso 1 1 calc R U . . .
H4B H 0.780563 1.114346 0.553346 0.051 Uiso 1 1 calc R U . . .
H4C H 0.881535 1.012934 0.520120 0.051 Uiso 1 1 calc R U . . .
C3 C 0.7102(2) 0.9670(3) 0.3415(3) 0.0344(5) Uani 1 1 d . . . . .
H3A H 0.783695 0.965825 0.292983 0.052 Uiso 1 1 calc R U . . .
H3B H 0.677885 1.056736 0.335796 0.052 Uiso 1 1 calc R U . . .
H3C H 0.659276 0.903503 0.294747 0.052 Uiso 1 1 calc R U . . .

loop_
_atom_site_aniso_label
_atom_site_aniso_U_11
_atom_site_aniso_U_22
_atom_site_aniso_U_33
_atom_site_aniso_U_23
_atom_site_aniso_U_13
_atom_site_aniso_U_12
Cl1 0.0256(3) 0.0289(2) 0.0295(3) 0.0020(2) 0.0001(2) -0.0013(2)
Cl2 0.0277(3) 0.0288(3) 0.0291(3) -0.0033(2) 0.0016(2) -0.0030(2)
Cl3 0.0262(3) 0.0315(3) 0.0296(3) -0.0006(2) -0.0023(2) 0.0008(2)
F1 0.0316(7) 0.0343(7) 0.0320(7) 0.0021(6) 0.0019(6) -0.0002(6)
F2 0.0415(9) 0.0507(9) 0.0356(9) -0.0016(7) 0.0105(7) -0.0015(6)
F3 0.0469(9) 0.0428(8) 0.0420(9) -0.0026(8) -0.0152(8) 0.0011(7)
F4 0.0326(8) 0.0446(8) 0.0714(12) -0.0018(9) -0.0060(8) -0.0103(6)
N1 0.0219(9) 0.0272(9) 0.0253(10) 0.0018(8) 0.0000(8) 0.0003(7)
C1 0.0268(11) 0.0286(11) 0.0393(14) 0.0032(10) 0.0014(10) 0.0042(9)
C2 0.0260(11) 0.0320(12) 0.0321(12) -0.0013(9) 0.0040(9) 0.0008(10)
C4 0.0305(12) 0.0324(13) 0.0387(14) 0.0071(11) -0.0067(10) -0.0067(10)
C3 0.0382(12) 0.0396(13) 0.0254(12) 0.0039(10) -0.0008(10) 0.0020(11)

loop_
_atom_type_symbol
_atom_type_description
_atom_type_scat_dispersion_real
_atom_type_scat_dispersion_imag
_atom_type_scat_source
C C 0.0181 0.0091 'International Tables Vol C Tables 4.2.6.8 and 6.1.1.4'
H H 0.0000 0.0000 'International Tables Vol C Tables 4.2.6.8 and 6.1.1.4'
Cl Cl 0.3639 0.7018 'International Tables Vol C Tables 4.2.6.8 and 6.1.1.4'
F F 0.0727 0.0534 'International Tables Vol C Tables 4.2.6.8 and 6.1.1.4'
N N 0.0311 0.0180 'International Tables Vol C Tables 4.2.6.8 and 6.1.1.4'

loop_
_exptl_crystal_face_index_h
_exptl_crystal_face_index_k
_exptl_crystal_face_index_l
_exptl_crystal_face_perp_dist
1.00 0.00 -1.00 0.1440
-1.00 0.00 1.00 0.1090
-1.00 0.00 0.00 0.1780
1.00 0.00 0.00 0.1360
1.00 1.00 -1.00 0.1480
0.00 1.00 -1.00 0.2100
-1.00 1.00 -1.00 0.2650
0.00 -1.00 1.00 0.1900
1.00 -1.00 1.00 0.1640
-1.00 -1.00 0.00 0.1970
1.00 1.00 0.00 0.1470
0.00 1.00 0.00 0.2640
0.00 -1.00 0.00 0.1860
-1.00 -1.00 -1.00 0.1500
1.00 0.00 1.00 0.1160
0.00 -1.00 -1.00 0.1340
-1.00 1.00 0.00 0.2620
1.00 -1.00 0.00 0.1430
0.00 0.00 -1.00 0.1720
0.00 0.00 1.00 0.0870

loop_
_geom_angle_atom_site_label_1
_geom_angle_atom_site_label_2
_geom_angle_atom_site_label_3
_geom_angle
_geom_angle_site_symmetry_1
_geom_angle_site_symmetry_3
_geom_angle_publ_flag
C2 N1 C1 109.60(18) . . ?
C2 N1 C4 109.4(2) . . ?
C2 N1 C3 109.23(19) . . ?
C4 N1 C1 109.35(18) . . ?
C3 N1 C1 109.78(19) . . ?
C3 N1 C4 109.4(2) . . ?
N1 C1 H1A 109.5 . . ?
N1 C1 H1B 109.5 . . ?
N1 C1 H1C 109.5 . . ?
H1A C1 H1B 109.5 . . ?
H1A C1 H1C 109.5 . . ?
H1B C1 H1C 109.5 . . ?
N1 C2 H2A 109.5 . . ?
N1 C2 H2B 109.5 . . ?
N1 C2 H2C 109.5 . . ?
H2A C2 H2B 109.5 . . ?
H2A C2 H2C 109.5 . . ?
H2B C2 H2C 109.5 . . ?
N1 C4 H4A 109.5 . . ?
N1 C4 H4B 109.5 . . ?
N1 C4 H4C 109.5 . . ?
H4A C4 H4B 109.5 . . ?
H4A C4 H4C 109.5 . . ?
H4B C4 H4C 109.5 . . ?
N1 C3 H3A 109.5 . . ?
N1 C3 H3B 109.5 . . ?
N1 C3 H3C 109.5 . . ?
H3A C3 H3B 109.5 . . ?
H3A C3 H3C 109.5 . . ?
H3B C3 H3C 109.5 . . ?

loop_
_geom_bond_atom_site_label_1
_geom_bond_atom_site_label_2
_geom_bond_distance
_geom_bond_site_symmetry_2
_geom_bond_publ_flag
Cl1 F2 1.6991(17) . ?
Cl2 F3 1.6812(17) . ?
Cl3 F4 1.6811(16) . ?
N1 C1 1.501(3) . ?
N1 C2 1.497(3) . ?
N1 C4 1.498(3) . ?
N1 C3 1.497(3) . ?
C1 H1A 0.9800 . ?
C1 H1B 0.9800 . ?
C1 H1C 0.9800 . ?
C2 H2A 0.9800 . ?
C2 H2B 0.9800 . ?
C2 H2C 0.9800 . ?
C4 H4A 0.9800 . ?
C4 H4B 0.9800 . ?
C4 H4C 0.9800 . ?
C3 H3A 0.9800 . ?
C3 H3B 0.9800 . ?
C3 H3C 0.9800 . ?

loop_
_twin_individual_id
_twin_individual_mass_fraction_refined
1 0.505(15)
2 0.495(15)
